data_1554130
loop_
_publ_author_name
'Inokuchi, Daisuke'
'Hirao, Yasukazu'
'Takahashi, Kazuyuki'
'Matsumoto, Kouzou'
'Mori, Hatsumi'
'Kubo, Takashi'

_publ_section_title
;
 Dynamics of Water Molecules in a 3-Fold Interpenetrated Hydrogen-Bonded
 Organic Framework Based on Tetrakis(4-pyridyl)methane
;
_journal_issue 11
_journal_name_full 'The Journal of Physical Chemistry C'
_journal_page_first 6599
_journal_paper_doi 10.1021/acs.jpcc.8b12421
_journal_volume 123
_journal_year 2019
_chemical_formula_moiety 'C21 H18 N4 2+, (B1 F4 1-)2'
_chemical_formula_sum 'C21 H18 B2 F8 N4'
_chemical_formula_weight 500.01
_chemical_name_systematic
;
bis(4-Pyridyl)bis(pyridinium-4-yl)methane bis(tetrafluoroborate) 
;
_space_group_crystal_system hexagonal
_space_group_IT_number 178
_space_group_name_Hall 'P 61 2 (0 0 5)'
_space_group_name_H-M_alt 'P 61 2 2'
_atom_sites_solution_hydrogens geom
_atom_sites_solution_primary direct
_atom_sites_solution_secondary difmap
_audit_creation_method SHELXL-2016/6
_audit_update_record
;
2018-12-20 deposited with the CCDC.
2018-12-21 downloaded from the CCDC.
;
_cell_angle_alpha 90
_cell_angle_beta 90
_cell_angle_gamma 120
_cell_formula_units_Z 6
_cell_length_a 10.6280(2)
_cell_length_b 10.6280(2)
_cell_length_c 38.399(3)
_cell_measurement_reflns_used 12155
_cell_measurement_temperature 280(2)
_cell_measurement_theta_max 68.18
_cell_measurement_theta_min 3.46
_cell_volume 3756.2(3)
_computing_cell_refinement 'RAPID AUTO'
_computing_data_collection 'RAPID AUTO (Rigaku, ????)'
_computing_data_reduction 'RAPID AUTO'
_computing_molecular_graphics
;
Yadokari-XG 2009 (K. Wakita, T. Nemoto, et al., 2009)
;
_computing_publication_material
;
Yadokari-XG 2009 (K. Wakita, T. Nemoto, et al., 2009)
;
_computing_structure_refinement 'SHELXL-2016/6 (Sheldrick, 2016)'
_computing_structure_solution Sir2004
_diffrn_ambient_temperature 280(2)
_diffrn_measured_fraction_theta_full 1.000
_diffrn_measured_fraction_theta_max 1.000
_diffrn_measurement_device_type
;
Rigaku VariMax RAPID FR-E
;
_diffrn_measurement_method \w
_diffrn_radiation_type CuK\a
_diffrn_radiation_wavelength 1.54187
_diffrn_reflns_av_R_equivalents 0.2537
_diffrn_reflns_av_unetI/netI 0.1266
_diffrn_reflns_Laue_measured_fraction_full 1.000
_diffrn_reflns_Laue_measured_fraction_max 1.000
_diffrn_reflns_limit_h_max 12
_diffrn_reflns_limit_h_min -12
_diffrn_reflns_limit_k_max 12
_diffrn_reflns_limit_k_min -12
_diffrn_reflns_limit_l_max 46
_diffrn_reflns_limit_l_min -46
_diffrn_reflns_number 46681
_diffrn_reflns_point_group_measured_fraction_full 1.000
_diffrn_reflns_point_group_measured_fraction_max 1.000
_diffrn_reflns_theta_full 67.687
_diffrn_reflns_theta_max 68.226
_diffrn_reflns_theta_min 4.805
_diffrn_source 'micro-focus rotating anode'
_exptl_absorpt_coefficient_mu 1.064
_exptl_absorpt_correction_T_max 1.0000
_exptl_absorpt_correction_T_min 0.0564
_exptl_absorpt_correction_type multi-scan
_exptl_absorpt_process_details
;
Empirical Absorption Correction   March 2001 T. Higashi
    Rigaku Corporation, Tokyo, Japan
;
_exptl_crystal_colour Colorless
_exptl_crystal_density_diffrn 1.326
_exptl_crystal_density_method 'not measured'
_exptl_crystal_description Prism
_exptl_crystal_F_000 1524
_exptl_crystal_size_max 0.400
_exptl_crystal_size_mid 0.300
_exptl_crystal_size_min 0.300
_refine_diff_density_max 0.213
_refine_diff_density_min -0.195
_refine_diff_density_rms 0.057
_refine_ls_abs_structure_details
;
 Flack x determined using 520 quotients [(I+)-(I-)]/[(I+)+(I-)]
 (Parsons, Flack and Wagner, Acta Cryst. B69 (2013) 249-259).
;
_refine_ls_abs_structure_Flack 0.04(12)
_refine_ls_extinction_method none
_refine_ls_goodness_of_fit_ref 0.974
_refine_ls_hydrogen_treatment constr
_refine_ls_matrix_type full
_refine_ls_number_parameters 196
_refine_ls_number_reflns 2297
_refine_ls_number_restraints 0
_refine_ls_restrained_S_all 0.974
_refine_ls_R_factor_all 0.0653
_refine_ls_R_factor_gt 0.0550
_refine_ls_shift/su_max 0.000
_refine_ls_shift/su_mean 0.000
_refine_ls_structure_factor_coef Fsqd
_refine_ls_weighting_details 'w=1/[\s^2^(Fo^2^)+(0.0235P)^2^] where P=(Fo^2^+2Fc^2^)/3'
_refine_ls_weighting_scheme calc
_refine_ls_wR_factor_gt 0.1075
_refine_ls_wR_factor_ref 0.1132
_reflns_Friedel_coverage 0.567
_reflns_Friedel_fraction_full 1.000
_reflns_Friedel_fraction_max 1.000
_reflns_number_gt 1852
_reflns_number_total 2297
_reflns_threshold_expression 'I > 2\s(I)'
_cod_data_source_file jp8b12421_si_003.cif
_cod_data_source_block 1_DRY-280K
_cod_original_cell_volume 3756.3(3)
_cod_original_sg_symbol_Hall 'P 61 2 (0 0 -1)'
_cod_database_code 1554130
_shelx_shelxl_version_number 2016/6
_shelx_space_group_comment
;
The symmetry employed for this shelxl refinement is uniquely defined
by the following loop, which should always be used as a source of
symmetry information in preference to the above space-group names.
They are only intended as comments.
;
_shelx_estimated_absorpt_t_min 0.676
_shelx_estimated_absorpt_t_max 0.741

loop_
_space_group_symop_operation_xyz
'x, y, z'
'-x, -y, z+1/2'
'-y, x-y, z+1/3'
'-x+y, -x, z+2/3'
'x-y, x, z+1/6'
'y, -x+y, z+5/6'
'x-y, -y, -z'
'-x, -x+y, -z+2/3'
'y, x, -z+1/3'
'-y, -x, -z+5/6'
'x, x-y, -z+1/6'
'-x+y, y, -z+1/2'

loop_
_atom_site_label
_atom_site_type_symbol
_atom_site_fract_x
_atom_site_fract_y
_atom_site_fract_z
_atom_site_U_iso_or_equiv
_atom_site_adp_type
_atom_site_occupancy
_atom_site_site_symmetry_order
_atom_site_calc_flag
_atom_site_refinement_flags_posn
_atom_site_refinement_flags_adp
_atom_site_refinement_flags_occupancy
F1 F 0.7115(14) 0.1962(11) 0.1120(2) 0.112(4) Uani 0.482(11) 1 d . . P
F2 F 0.6423(14) -0.0182(8) 0.1328(2) 0.105(5) Uani 0.482(11) 1 d . . P
F3 F 0.6809(15) 0.1564(12) 0.1710(3) 0.125(6) Uani 0.482(11) 1 d . . P
F4 F 0.8480(12) 0.1131(18) 0.1470(5) 0.276(10) Uani 0.482(11) 1 d . . P
F5 F 0.7951(10) 0.2319(9) 0.1216(2) 0.099(3) Uani 0.518(11) 1 d . . P
F6 F 0.5691(7) 0.0493(12) 0.1415(2) 0.143(4) Uani 0.518(11) 1 d . . P
F7 F 0.7607(18) 0.1814(11) 0.1710(2) 0.156(6) Uani 0.518(11) 1 d . . P
F8 F 0.7513(18) 0.0225(12) 0.1352(3) 0.147(6) Uani 0.518(11) 1 d . . P
C1 C 0.5545(3) 0.000000 0.000000 0.0280(8) Uani 1 2 d S T P
C2 C 0.4253(3) -0.0852(3) 0.02501(6) 0.0301(6) Uani 1 1 d . . .
C3 C 0.2838(3) -0.1642(3) 0.01172(7) 0.0411(7) Uani 1 1 d . . .
H3 H 0.268414 -0.168181 -0.012191 0.049 Uiso 1 1 calc R U .
C4 C 0.1688(3) -0.2352(3) 0.03373(9) 0.0524(9) Uani 1 1 d . . .
H4 H 0.076293 -0.286266 0.024082 0.063 Uiso 1 1 calc R U .
N1 N 0.1809(3) -0.2357(3) 0.06824(7) 0.0557(7) Uani 1 1 d . . .
C5 C 0.3157(3) -0.1618(3) 0.08149(8) 0.0567(9) Uani 1 1 d . . .
H5 H 0.327620 -0.161453 0.105492 0.068 Uiso 1 1 calc R U .
C6 C 0.4378(3) -0.0859(3) 0.06071(7) 0.0445(7) Uani 1 1 d . . .
H6 H 0.529090 -0.034936 0.070990 0.053 Uiso 1 1 calc R U .
C7 C 0.6921(3) 0.1021(3) 0.02093(6) 0.0279(6) Uani 1 1 d . . .
C8 C 0.7490(3) 0.2504(3) 0.02328(7) 0.0350(7) Uani 1 1 d . . .
H8 H 0.702883 0.294130 0.012189 0.042 Uiso 1 1 calc R U .
C9 C 0.8739(3) 0.3333(3) 0.04205(7) 0.0433(7) Uani 1 1 d . . .
H9 H 0.911893 0.433193 0.043613 0.052 Uiso 1 1 calc R U .
N2 N 0.9405(2) 0.2730(3) 0.05785(5) 0.0443(6) Uani 1 1 d . . .
H2 H 1.018849 0.326996 0.069340 0.053 Uiso 1 1 calc R U .
C10 C 0.8895(3) 0.1304(3) 0.05648(7) 0.0474(8) Uani 1 1 d . . .
H10 H 0.938470 0.090565 0.067961 0.057 Uiso 1 1 calc R U .
C11 C 0.7653(3) 0.0420(3) 0.03828(7) 0.0388(7) Uani 1 1 d . . .
H11 H 0.729840 -0.057657 0.037443 0.047 Uiso 1 1 calc R U .
B1 B 0.7197(7) 0.1203(5) 0.14148(13) 0.0701(14) Uani 1 1 d . . .

loop_
_atom_site_aniso_label
_atom_site_aniso_U_11
_atom_site_aniso_U_22
_atom_site_aniso_U_33
_atom_site_aniso_U_23
_atom_site_aniso_U_13
_atom_site_aniso_U_12
F1 0.230(11) 0.065(6) 0.049(4) 0.007(3) -0.005(5) 0.079(7)
F2 0.145(9) 0.055(4) 0.087(5) 0.000(3) -0.011(6) 0.029(5)
F3 0.242(14) 0.126(8) 0.075(7) 0.052(6) 0.082(8) 0.143(10)
F4 0.095(8) 0.176(13) 0.54(3) 0.057(14) -0.025(9) 0.056(8)
F5 0.143(7) 0.054(4) 0.077(6) 0.018(4) 0.071(5) 0.032(5)
F6 0.094(5) 0.163(9) 0.142(7) 0.009(5) -0.008(4) 0.041(5)
F7 0.252(15) 0.113(5) 0.086(6) -0.059(5) -0.076(7) 0.078(7)
F8 0.225(14) 0.091(9) 0.181(8) 0.035(6) 0.081(10) 0.120(10)
C1 0.0276(15) 0.0264(19) 0.030(2) -0.0001(15) 0.0000(7) 0.0132(10)
C2 0.0334(15) 0.0311(14) 0.0295(15) 0.0014(11) 0.0032(12) 0.0190(13)
C3 0.0340(16) 0.0444(18) 0.0405(18) 0.0002(13) 0.0031(12) 0.0162(15)
C4 0.0321(17) 0.054(2) 0.063(2) 0.0010(17) 0.0062(15) 0.0162(15)
N1 0.0426(16) 0.0625(18) 0.0593(19) 0.0075(14) 0.0179(13) 0.0242(15)
C5 0.058(2) 0.069(2) 0.0389(19) 0.0094(17) 0.0144(16) 0.0281(19)
C6 0.0405(18) 0.0532(19) 0.0348(17) 0.0041(14) 0.0059(13) 0.0198(15)
C7 0.0276(14) 0.0319(15) 0.0258(14) 0.0006(11) 0.0009(11) 0.0162(12)
C8 0.0351(16) 0.0316(15) 0.0367(16) -0.0018(12) -0.0035(12) 0.0156(13)
C9 0.0403(17) 0.0366(17) 0.0441(18) -0.0058(13) -0.0044(14) 0.0125(14)
N2 0.0317(14) 0.0476(16) 0.0448(15) -0.0073(11) -0.0124(11) 0.0133(12)
C10 0.0428(19) 0.054(2) 0.0498(19) -0.0011(15) -0.0113(14) 0.0279(17)
C11 0.0396(17) 0.0340(16) 0.0449(17) -0.0013(13) -0.0081(14) 0.0199(14)
B1 0.089(4) 0.045(3) 0.061(3) 0.005(2) 0.018(3) 0.021(3)

loop_
_atom_type_symbol
_atom_type_description
_atom_type_scat_dispersion_real
_atom_type_scat_dispersion_imag
_atom_type_scat_source
C C 0.0181 0.0091 'International Tables Vol C Tables 4.2.6.8 and 6.1.1.4'
H H 0.0000 0.0000 'International Tables Vol C Tables 4.2.6.8 and 6.1.1.4'
N N 0.0311 0.0180 'International Tables Vol C Tables 4.2.6.8 and 6.1.1.4'
B B 0.0090 0.0039 'International Tables Vol C Tables 4.2.6.8 and 6.1.1.4'
F F 0.0727 0.0534 'International Tables Vol C Tables 4.2.6.8 and 6.1.1.4'

loop_
_geom_angle_atom_site_label_1
_geom_angle_atom_site_label_2
_geom_angle_atom_site_label_3
_geom_angle
_geom_angle_site_symmetry_1
_geom_angle_site_symmetry_3
F5 F1 B1 63.9(9) . .
F8 F2 B1 63.9(7) . .
F8 F2 F6 126.3(10) . .
B1 F2 F6 62.9(5) . .
F7 F3 B1 69.1(11) . .
F7 F3 F6 123.2(15) . .
B1 F3 F6 54.9(5) . .
F8 F4 B1 58.7(7) . .
F8 F4 F7 97.2(10) . .
B1 F4 F7 46.8(6) . .
F1 F5 B1 79.6(10) . .
F2 F6 B1 57.9(5) . .
F2 F6 F3 97.6(6) . .
B1 F6 F3 51.5(4) . .
F3 F7 B1 77.4(13) . .
F3 F7 F4 127.4(16) . .
B1 F7 F4 54.6(6) . .
F2 F8 F4 141.3(15) . .
F2 F8 B1 69.7(8) . .
F4 F8 B1 73.6(9) . .
C7 C1 C7 106.7(3) 7 .
C7 C1 C2 111.72(12) 7 .
C7 C1 C2 109.93(12) . .
C7 C1 C2 109.94(12) 7 7
C7 C1 C2 111.72(12) . 7
C2 C1 C2 106.9(3) . 7
C6 C2 C3 115.9(2) . .
C6 C2 C1 124.2(2) . .
C3 C2 C1 119.9(2) . .
C4 C3 C2 120.2(3) . .
C4 C3 H3 119.9 . .
C2 C3 H3 119.9 . .
N1 C4 C3 123.9(3) . .
N1 C4 H4 118.0 . .
C3 C4 H4 118.0 . .
C4 N1 C5 116.8(3) . .
N1 C5 C6 122.4(3) . .
N1 C5 H5 118.8 . .
C6 C5 H5 118.8 . .
C2 C6 C5 120.7(3) . .
C2 C6 H6 119.6 . .
C5 C6 H6 119.6 . .
C8 C7 C11 117.7(2) . .
C8 C7 C1 123.9(2) . .
C11 C7 C1 118.4(2) . .
C9 C8 C7 119.8(2) . .
C9 C8 H8 120.1 . .
C7 C8 H8 120.1 . .
N2 C9 C8 120.8(3) . .
N2 C9 H9 119.6 . .
C8 C9 H9 119.6 . .
C9 N2 C10 121.6(2) . .
C9 N2 H2 119.2 . .
C10 N2 H2 119.2 . .
N2 C10 C11 120.4(2) . .
N2 C10 H10 119.8 . .
C11 C10 H10 119.8 . .
C10 C11 C7 119.7(2) . .
C10 C11 H11 120.1 . .
C7 C11 H11 120.1 . .
F8 B1 F7 115.1(10) . .
F8 B1 F5 110.1(7) . .
F7 B1 F5 99.2(9) . .
F8 B1 F2 46.3(6) . .
F7 B1 F2 131.2(7) . .
F5 B1 F2 128.8(7) . .
F8 B1 F3 130.4(7) . .
F7 B1 F3 33.5(8) . .
F5 B1 F3 112.2(7) . .
F2 B1 F3 115.3(7) . .
F8 B1 F6 105.1(8) . .
F7 B1 F6 106.6(8) . .
F5 B1 F6 121.1(7) . .
F2 B1 F6 59.2(5) . .
F3 B1 F6 73.5(6) . .
F8 B1 F1 115.6(7) . .
F7 B1 F1 121.7(7) . .
F5 B1 F1 36.5(5) . .
F2 B1 F1 104.5(7) . .
F3 B1 F1 113.8(8) . .
F6 B1 F1 85.9(7) . .
F8 B1 F4 47.7(8) . .
F7 B1 F4 78.5(9) . .
F5 B1 F4 88.0(8) . .
F2 B1 F4 93.2(8) . .
F3 B1 F4 109.5(10) . .
F6 B1 F4 148.1(8) . .
F1 B1 F4 118.9(9) . .

loop_
_geom_bond_atom_site_label_1
_geom_bond_atom_site_label_2
_geom_bond_distance
_geom_bond_site_symmetry_2
F1 F5 0.857(11) .
F1 B1 1.418(9) .
F2 F8 1.018(11) .
F2 B1 1.321(9) .
F2 F6 1.338(10) .
F3 F7 0.751(19) .
F3 B1 1.327(10) .
F3 F6 1.625(12) .
F4 F8 1.094(15) .
F4 B1 1.419(12) .
F4 F7 1.706(17) .
F5 B1 1.295(8) .
F6 B1 1.387(7) .
F7 B1 1.270(9) .
F8 B1 1.265(9) .
C1 C7 1.540(3) 7
C1 C7 1.540(3) .
C1 C2 1.544(3) .
C1 C2 1.544(3) 7
C2 C6 1.378(3) .
C2 C3 1.402(3) .
C3 C4 1.362(4) .
C3 H3 0.9300 .
C4 N1 1.332(3) .
C4 H4 0.9300 .
N1 C5 1.343(4) .
C5 C6 1.388(3) .
C5 H5 0.9300 .
C6 H6 0.9300 .
C7 C8 1.380(3) .
C7 C11 1.398(3) .
C8 C9 1.375(3) .
C8 H8 0.9300 .
C9 N2 1.317(3) .
C9 H9 0.9300 .
N2 C10 1.331(3) .
N2 H2 0.8600 .
C10 C11 1.368(4) .
C10 H10 0.9300 .
C11 H11 0.9300 .

loop_
_geom_hbond_atom_site_label_D
_geom_hbond_atom_site_label_H
_geom_hbond_atom_site_label_A
_geom_hbond_distance_DH
_geom_hbond_distance_HA
_geom_hbond_distance_DA
_geom_hbond_angle_DHA
_geom_hbond_site_symmetry_A
N2 H2 N1 0.86 1.87 2.717(3) 170.6 11_655

loop_
_geom_torsion_atom_site_label_1
_geom_torsion_atom_site_label_2
_geom_torsion_atom_site_label_3
_geom_torsion_atom_site_label_4
_geom_torsion
_geom_torsion_site_symmetry_1
F8 F2 F6 B1 8.7(11) .
F8 F2 F6 F3 -25.9(14) .
B1 F2 F6 F3 -34.6(5) .
F7 F3 F6 F2 27(2) .
B1 F3 F6 F2 37.9(5) .
F7 F3 F6 B1 -11.0(17) .
F6 F3 F7 B1 9.6(15) .
B1 F3 F7 F4 -23.3(15) .
F6 F3 F7 F4 -14(3) .
F8 F4 F7 F3 -5(2) .
B1 F4 F7 F3 28.3(19) .
F8 F4 F7 B1 -33.3(9) .
B1 F2 F8 F4 19.4(19) .
F6 F2 F8 F4 11(3) .
F6 F2 F8 B1 -8.6(11) .
B1 F4 F8 F2 -19.0(19) .
F7 F4 F8 F2 9(2) .
F7 F4 F8 B1 27.9(6) .
C7 C1 C2 C6 108.9(2) 7
C7 C1 C2 C6 -9.4(3) .
C2 C1 C2 C6 -130.8(3) 7
C7 C1 C2 C3 -73.5(3) 7
C7 C1 C2 C3 168.2(2) .
C2 C1 C2 C3 46.78(18) 7
C6 C2 C3 C4 0.2(4) .
C1 C2 C3 C4 -177.5(2) .
C2 C3 C4 N1 -0.2(5) .
C3 C4 N1 C5 -0.4(5) .
C4 N1 C5 C6 1.0(5) .
C3 C2 C6 C5 0.3(4) .
C1 C2 C6 C5 178.0(3) .
N1 C5 C6 C2 -1.0(5) .
C7 C1 C7 C8 134.4(2) 7
C2 C1 C7 C8 -104.3(2) .
C2 C1 C7 C8 14.2(3) 7
C7 C1 C7 C11 -44.74(18) 7
C2 C1 C7 C11 76.6(3) .
C2 C1 C7 C11 -164.9(2) 7
C11 C7 C8 C9 0.4(3) .
C1 C7 C8 C9 -178.8(2) .
C7 C8 C9 N2 0.1(4) .
C8 C9 N2 C10 -0.4(4) .
C9 N2 C10 C11 0.3(4) .
N2 C10 C11 C7 0.2(4) .
C8 C7 C11 C10 -0.5(4) .
C1 C7 C11 C10 178.7(2) .
F2 F8 B1 F7 123.9(11) .
F4 F8 B1 F7 -43.6(12) .
F2 F8 B1 F5 -125.0(10) .
F4 F8 B1 F5 67.5(12) .
F4 F8 B1 F2 -167.5(13) .
F2 F8 B1 F3 88.0(15) .
F4 F8 B1 F3 -79.5(15) .
F2 F8 B1 F6 6.9(9) .
F4 F8 B1 F6 -160.6(10) .
F2 F8 B1 F1 -85.8(10) .
F4 F8 B1 F1 106.7(12) .
F2 F8 B1 F4 167.5(13) .
F3 F7 B1 F8 -126.0(15) .
F4 F7 B1 F8 31.3(8) .
F3 F7 B1 F5 116.6(15) .
F4 F7 B1 F5 -86.1(8) .
F3 F7 B1 F2 -73.1(18) .
F4 F7 B1 F2 84.2(12) .
F4 F7 B1 F3 157.3(16) .
F3 F7 B1 F6 -9.8(15) .
F4 F7 B1 F6 147.5(8) .
F3 F7 B1 F1 85.7(17) .
F4 F7 B1 F1 -117.0(11) .
F3 F7 B1 F4 -157.3(16) .
F1 F5 B1 F8 106.3(15) .
F1 F5 B1 F7 -132.6(15) .
F1 F5 B1 F2 56.8(16) .
F1 F5 B1 F3 -100.4(15) .
F1 F5 B1 F6 -16.8(16) .
F1 F5 B1 F4 149.4(15) .
F6 F2 B1 F8 172.2(10) .
F8 F2 B1 F7 -86.8(15) .
F6 F2 B1 F7 85.4(12) .
F8 F2 B1 F5 80.8(12) .
F6 F2 B1 F5 -106.9(10) .
F8 F2 B1 F3 -122.6(11) .
F6 F2 B1 F3 49.6(8) .
F8 F2 B1 F6 -172.2(10) .
F8 F2 B1 F1 111.7(10) .
F6 F2 B1 F1 -76.0(8) .
F8 F2 B1 F4 -9.2(10) .
F6 F2 B1 F4 163.0(9) .
F7 F3 B1 F8 74.1(19) .
F6 F3 B1 F8 -96.1(12) .
F6 F3 B1 F7 -170.2(15) .
F7 F3 B1 F5 -72.3(17) .
F6 F3 B1 F5 117.4(8) .
F7 F3 B1 F2 127.2(15) .
F6 F3 B1 F2 -43.0(7) .
F7 F3 B1 F6 170.2(15) .
F7 F3 B1 F1 -112.0(16) .
F6 F3 B1 F1 77.8(8) .
F7 F3 B1 F4 23.7(16) .
F6 F3 B1 F4 -146.5(8) .
F2 F6 B1 F8 -5.8(8) .
F3 F6 B1 F8 128.3(8) .
F2 F6 B1 F7 -128.5(8) .
F3 F6 B1 F7 5.6(9) .
F2 F6 B1 F5 119.5(9) .
F3 F6 B1 F5 -106.4(8) .
F3 F6 B1 F2 134.1(7) .
F2 F6 B1 F3 -134.1(7) .
F2 F6 B1 F1 109.6(6) .
F3 F6 B1 F1 -116.3(7) .
F2 F6 B1 F4 -33.5(18) .
F3 F6 B1 F4 100.6(17) .
F5 F1 B1 F8 -89.5(15) .
F5 F1 B1 F7 58.7(18) .
F5 F1 B1 F2 -137.7(13) .
F5 F1 B1 F3 95.7(15) .
F5 F1 B1 F6 165.6(13) .
F5 F1 B1 F4 -35.6(16) .
F7 F4 B1 F8 -140.4(10) .
F8 F4 B1 F7 140.4(10) .
F8 F4 B1 F5 -119.8(10) .
F7 F4 B1 F5 99.8(8) .
F8 F4 B1 F2 9.0(9) .
F7 F4 B1 F2 -131.4(7) .
F8 F4 B1 F3 127.4(10) .
F7 F4 B1 F3 -13.1(9) .
F8 F4 B1 F6 37(2) .
F7 F4 B1 F6 -103.0(17) .
F8 F4 B1 F1 -99.5(10) .
F7 F4 B1 F1 120.0(9) .
